data_4064395
loop_
_publ_author_name
'Ko, Chi-Chiu'
'Siu, Jacky Wai-Kit'
'Cheung, Apple Wai-Yi'
'Yiu, Shek-Man'

_publ_section_title
;
 Synthesis, Characterization, and Photophysical and Emission
 Solvatochromic Study of Rhenium(I) Tetra(isocyano) Diimine Complexes
;
_journal_issue 10
_journal_name_full Organometallics
_journal_page_first 2701
_journal_paper_doi 10.1021/om200074t
_journal_volume 30
_journal_year 2011
_chemical_formula_sum 'C40 H28 Br4 Cl4 F6 N6 P Re'
_chemical_formula_weight 1385.29
_chemical_name_systematic
;
 ? 
;
_space_group_crystal_system monoclinic
_space_group_IT_number 15
_space_group_name_Hall '-C 2yc'
_space_group_name_H-M_alt 'C 1 2/c 1'
_symmetry_space_group_name_Hall '-C 2yc'
_symmetry_space_group_name_H-M 'C 1 2/c 1'
_atom_sites_solution_hydrogens geom
_atom_sites_solution_primary direct
_atom_sites_solution_secondary difmap
_audit_creation_date 2011-01-11
_audit_creation_method
;
  Olex2 1.1
  (compiled 2010.09.30 svn.r1450, GUI svn.r3284)
;
_cell_angle_alpha 90.00
_cell_angle_beta 90.3256(9)
_cell_angle_gamma 90.00
_cell_formula_units_Z 4
_cell_length_a 12.26435(14)
_cell_length_b 16.62923(15)
_cell_length_c 22.6489(2)
_cell_measurement_reflns_used 15731
_cell_measurement_temperature 173(2)
_cell_measurement_theta_max 70.8422
_cell_measurement_theta_min 3.8975
_cell_volume 4619.09(8)
_computing_cell_refinement 'CrysAlisPro, Oxford Diffraction Ltd'
_computing_data_collection 'CrysAlisPro, Oxford Diffraction Ltd'
_computing_data_reduction 'CrysAlisPro, Oxford Diffraction Ltd'
_computing_molecular_graphics
;
O. V. Dolomanov, L. J. Bourhis, R. J. Gildea, J. A. K. Howard and H. Puschmann,
OLEX2: a complete structure solution, refinement and analysis program.
J. Appl. Cryst. (2009). 42, 339-341.
;
_computing_publication_material
;
O. V. Dolomanov, L. J. Bourhis, R. J. Gildea, J. A. K. Howard and H. Puschmann,
OLEX2: a complete structure solution, refinement and analysis program.
J. Appl. Cryst. (2009). 42, 339-341.
;
_computing_structure_refinement 'SHELXL-97 (Sheldrick, 1997)'
_computing_structure_solution 'SHELXS-97 (Sheldrick, 1990)'
_diffrn_ambient_temperature 173(2)
_diffrn_measured_fraction_theta_full 0.999
_diffrn_measured_fraction_theta_max 0.999
_diffrn_measurement_device_type 'Xcalibur, Sapphire3, Gemini ultra'
_diffrn_measurement_method '\w scans'
_diffrn_radiation_monochromator mirror
_diffrn_radiation_source 'Enhance Ultra (Cu) X-ray Source'
_diffrn_radiation_type CuK\a
_diffrn_radiation_wavelength 1.54184
_diffrn_reflns_av_R_equivalents 0.0569
_diffrn_reflns_av_unetI/netI 0.0276
_diffrn_reflns_limit_h_max 10
_diffrn_reflns_limit_h_min -14
_diffrn_reflns_limit_k_max 19
_diffrn_reflns_limit_k_min -19
_diffrn_reflns_limit_l_max 27
_diffrn_reflns_limit_l_min -26
_diffrn_reflns_number 15046
_diffrn_reflns_theta_full 66.98
_diffrn_reflns_theta_max 66.98
_diffrn_reflns_theta_min 3.90
_exptl_absorpt_coefficient_mu 12.200
_exptl_absorpt_correction_T_max 1.00000
_exptl_absorpt_correction_T_min 0.12299
_exptl_absorpt_correction_type multi-scan
_exptl_absorpt_process_details 'CrysAlisPro, Oxford Diffraction Ltd'
_exptl_crystal_colour red
_exptl_crystal_density_diffrn 1.992
_exptl_crystal_density_method 'not measured'
_exptl_crystal_F_000 2648
_exptl_crystal_size_max 0.64
_exptl_crystal_size_mid 0.21
_exptl_crystal_size_min 0.05
_refine_diff_density_max 2.728
_refine_diff_density_min -1.440
_refine_diff_density_rms 0.184
_refine_ls_extinction_coef 0.00026(2)
_refine_ls_extinction_expression Fc^*^=kFc[1+0.001xFc^2^\l^3^/sin(2\q)]^-1/4^
_refine_ls_extinction_method SHELXL
_refine_ls_goodness_of_fit_ref 1.055
_refine_ls_hydrogen_treatment constr
_refine_ls_matrix_type full
_refine_ls_number_parameters 345
_refine_ls_number_reflns 4128
_refine_ls_number_restraints 113
_refine_ls_restrained_S_all 1.062
_refine_ls_R_factor_all 0.0430
_refine_ls_R_factor_gt 0.0424
_refine_ls_shift/su_max 0.002
_refine_ls_shift/su_mean 0.000
_refine_ls_structure_factor_coef Fsqd
_refine_ls_weighting_details 'calc w=1/[\s^2^(Fo^2^)+(0.0828P)^2^+30.8561P] where P=(Fo^2^+2Fc^2^)/3'
_refine_ls_weighting_scheme calc
_refine_ls_wR_factor_gt 0.1153
_refine_ls_wR_factor_ref 0.1159
_reflns_number_gt 4040
_reflns_number_total 4128
_reflns_threshold_expression >2sigma(I)
_cod_data_source_file om200074t_si_002.cif
_cod_data_source_block 7
_cod_database_code 4064395

loop_
_space_group_symop_id
_space_group_symop_operation_xyz
1 'x, y, z'
2 '-x, y, -z+1/2'
3 'x+1/2, y+1/2, z'
4 '-x+1/2, y+1/2, -z+1/2'
5 '-x, -y, -z'
6 'x, -y, z-1/2'
7 '-x+1/2, -y+1/2, -z'
8 'x+1/2, -y+1/2, z-1/2'

loop_
_atom_site_label
_atom_site_type_symbol
_atom_site_fract_x
_atom_site_fract_y
_atom_site_fract_z
_atom_site_U_iso_or_equiv
_atom_site_adp_type
_atom_site_occupancy
_atom_site_symmetry_multiplicity
_atom_site_calc_flag
_atom_site_refinement_flags
_atom_site_disorder_assembly
_atom_site_disorder_group
Re1 Re 1.0000 0.624806(15) 0.2500 0.01218(15) Uani 1 2 d S . .
Br1 Br 0.55036(6) 0.65674(5) -0.07641(3) 0.0429(2) Uani 1 1 d . . .
Br2 Br 1.48840(5) 0.96246(4) 0.07880(2) 0.02874(18) Uani 1 1 d . . .
Cl1 Cl 0.1421(7) 0.6873(7) 0.0409(5) 0.093(4) Uani 0.45 1 d PD A 1
Cl1A Cl 0.1449(7) 0.6559(4) 0.0536(4) 0.0627(18) Uani 0.20 1 d PD B 2
Cl1B Cl 0.1449(7) 0.6559(4) 0.0536(4) 0.0627(18) Uani 0.35 1 d PD C 3
Cl2 Cl 0.2960(6) 0.5504(3) 0.0259(3) 0.0786(17) Uani 0.45 1 d PD A 1
Cl2A Cl 0.3405(5) 0.5643(3) 0.0567(3) 0.0875(14) Uani 0.20 1 d PD B 2
Cl2B Cl 0.3405(5) 0.5643(3) 0.0567(3) 0.0875(14) Uani 0.35 1 d PD C 3
P1 P 1.0000 0.09965(13) 0.2500 0.0291(4) Uani 1 2 d S . .
F1 F 1.0442(4) 0.0994(3) 0.31648(18) 0.0590(12) Uani 1 1 d . . .
F2 F 0.8818(10) 0.1303(9) 0.2634(6) 0.044(2) Uani 0.33 1 d PU . .
F2A F 0.9319(12) 0.1819(10) 0.2714(7) 0.051(3) Uani 0.33 1 d PU . .
F2B F 0.9808(11) 0.1895(8) 0.2661(7) 0.048(3) Uani 0.33 1 d PU . .
F3 F 0.9721(9) 0.0070(6) 0.2568(6) 0.043(3) Uani 0.33 1 d PU . .
F3A F 0.9129(13) 0.0438(9) 0.2714(6) 0.050(2) Uani 0.33 1 d PU . .
F3B F 0.8760(9) 0.0814(10) 0.2732(5) 0.038(2) Uani 0.33 1 d PU . .
N1 N 0.8546(4) 0.6410(3) 0.1333(2) 0.0229(9) Uani 1 1 d . . .
N2 N 1.1450(5) 0.7601(3) 0.1965(2) 0.0378(12) Uani 1 1 d . . .
N3 N 0.9056(3) 0.5200(2) 0.27776(16) 0.0154(8) Uani 1 1 d . . .
C1 C 0.9088(4) 0.6309(3) 0.1755(2) 0.0171(10) Uani 1 1 d . . .
C2 C 1.0923(4) 0.7086(3) 0.2172(2) 0.0183(10) Uani 1 1 d . . .
C3 C 0.8083(4) 0.5240(3) 0.3041(2) 0.0211(10) Uani 1 1 d . . .
H3 H 0.7797 0.5745 0.3127 0.025 Uiso 1 1 calc R . .
C4 C 0.7487(4) 0.4570(4) 0.3191(2) 0.0275(12) Uani 1 1 d . . .
H4 H 0.6811 0.4621 0.3371 0.033 Uiso 1 1 calc R . .
C5 C 0.7914(5) 0.3817(3) 0.3068(3) 0.0266(12) Uani 1 1 d . . .
H5 H 0.7531 0.3354 0.3167 0.032 Uiso 1 1 calc R . .
C6 C 0.8911(5) 0.3764(3) 0.2798(2) 0.0222(11) Uani 1 1 d . . .
H6 H 0.9210 0.3263 0.2714 0.027 Uiso 1 1 calc R . .
C7 C 0.9465(4) 0.4454(3) 0.26533(19) 0.0163(9) Uani 1 1 d . . .
C8 C 0.7847(4) 0.6465(3) 0.0850(2) 0.0205(10) Uani 1 1 d . . .
C9 C 0.8273(4) 0.6452(3) 0.0280(2) 0.0245(11) Uani 1 1 d . . .
H9 H 0.9023 0.6427 0.0222 0.029 Uiso 1 1 calc R . .
C10 C 0.7564(5) 0.6477(3) -0.0198(2) 0.0257(11) Uani 1 1 d . . .
H10 H 0.7834 0.6464 -0.0581 0.031 Uiso 1 1 calc R . .
C11 C 0.6469(4) 0.6520(3) -0.0105(2) 0.0253(11) Uani 1 1 d . . .
C12 C 0.6031(5) 0.6537(4) 0.0461(3) 0.0342(13) Uani 1 1 d . . .
H12 H 0.5281 0.6566 0.0516 0.041 Uiso 1 1 calc R . .
C13 C 0.6734(5) 0.6510(4) 0.0940(2) 0.0313(12) Uani 1 1 d . . .
H13 H 0.6459 0.6522 0.1321 0.038 Uiso 1 1 calc R . .
C14 C 1.2231(5) 0.8059(3) 0.1690(2) 0.0249(11) Uani 1 1 d . . .
C15 C 1.2042(4) 0.8882(3) 0.1607(2) 0.0237(11) Uani 1 1 d . . .
H15 H 1.1390 0.9115 0.1727 0.028 Uiso 1 1 calc R . .
C16 C 1.2846(4) 0.9346(3) 0.1341(2) 0.0204(10) Uani 1 1 d . . .
H16 H 1.2742 0.9895 0.1286 0.025 Uiso 1 1 calc R . .
C17 C 1.3806(4) 0.8983(3) 0.1160(2) 0.0208(10) Uani 1 1 d . . .
C18 C 1.3990(4) 0.8179(3) 0.1243(2) 0.0238(11) Uani 1 1 d . . .
H18 H 1.4641 0.7949 0.1120 0.029 Uiso 1 1 calc R . .
C19 C 1.3203(5) 0.7713(3) 0.1511(2) 0.0281(12) Uani 1 1 d . . .
H19 H 1.3325 0.7167 0.1571 0.034 Uiso 1 1 calc R . .
C20 C 0.2710(9) 0.6514(7) 0.0157(5) 0.057(3) Uani 0.45 1 d PD A 1
H20C H 0.2766 0.6631 -0.0261 0.068 Uiso 0.45 1 calc PR A 1
H20D H 0.3279 0.6815 0.0357 0.068 Uiso 0.45 1 calc PR A 1
C20A C 0.2710(9) 0.6514(7) 0.0157(5) 0.057(3) Uani 0.20 1 d PD B 2
H20F H 0.3118 0.7011 0.0197 0.068 Uiso 0.20 1 calc PR B 2
H20E H 0.2607 0.6393 -0.0259 0.068 Uiso 0.20 1 calc PR B 2
C20B C 0.2391(16) 0.5999(18) 0.0110(8) 0.060(6) Uani 0.35 1 d PDU C 3
H20A H 0.2021 0.5553 -0.0081 0.073 Uiso 0.35 1 calc PR C 3
H20B H 0.2703 0.6338 -0.0194 0.073 Uiso 0.35 1 calc PR C 3

loop_
_atom_site_aniso_label
_atom_site_aniso_U_11
_atom_site_aniso_U_22
_atom_site_aniso_U_33
_atom_site_aniso_U_23
_atom_site_aniso_U_13
_atom_site_aniso_U_12
Re1 0.0152(2) 0.0108(2) 0.01049(19) 0.000 -0.00277(12) 0.000
Br1 0.0366(4) 0.0586(5) 0.0333(4) -0.0106(3) -0.0225(3) 0.0148(3)
Br2 0.0274(3) 0.0340(3) 0.0248(3) 0.0012(2) 0.0043(2) -0.0080(2)
Cl1 0.033(3) 0.167(11) 0.079(6) -0.074(7) -0.007(3) 0.015(5)
Cl1A 0.051(3) 0.062(3) 0.075(4) -0.010(2) -0.013(2) -0.009(2)
Cl1B 0.051(3) 0.062(3) 0.075(4) -0.010(2) -0.013(2) -0.009(2)
Cl2 0.111(5) 0.065(3) 0.060(3) 0.017(2) -0.037(3) -0.009(3)
Cl2A 0.092(4) 0.074(3) 0.096(4) 0.030(3) 0.012(3) -0.004(3)
Cl2B 0.092(4) 0.074(3) 0.096(4) 0.030(3) 0.012(3) -0.004(3)
P1 0.0230(10) 0.0304(11) 0.0339(11) 0.000 -0.0043(8) 0.000
F1 0.049(2) 0.087(3) 0.040(2) -0.014(2) -0.0099(19) -0.003(2)
F2 0.030(4) 0.058(4) 0.044(4) 0.001(4) 0.008(4) 0.001(3)
F2A 0.052(6) 0.043(4) 0.060(5) 0.001(4) 0.015(5) 0.007(4)
F2B 0.046(5) 0.035(4) 0.062(6) 0.003(4) 0.001(6) -0.001(4)
F3 0.049(6) 0.029(4) 0.051(6) 0.011(4) -0.004(5) -0.014(3)
F3A 0.046(5) 0.050(4) 0.053(5) 0.005(4) -0.003(4) -0.013(3)
F3B 0.026(4) 0.055(4) 0.034(4) -0.014(4) 0.003(4) -0.013(3)
N1 0.028(2) 0.021(2) 0.020(2) 0.0032(17) -0.0087(19) -0.0027(18)
N2 0.049(3) 0.033(3) 0.031(3) 0.007(2) -0.008(2) -0.022(2)
N3 0.023(2) 0.0118(18) 0.0109(17) 0.0028(14) -0.0037(15) 0.0007(15)
C1 0.019(2) 0.014(2) 0.018(3) 0.0001(16) -0.003(2) -0.0040(17)
C2 0.027(3) 0.012(2) 0.015(2) -0.0012(18) -0.0065(19) 0.0020(19)
C3 0.017(2) 0.024(2) 0.022(2) 0.002(2) -0.0013(19) 0.0037(19)
C4 0.020(3) 0.035(3) 0.027(3) 0.009(2) -0.001(2) -0.002(2)
C5 0.030(3) 0.025(3) 0.026(3) 0.007(2) -0.007(2) -0.013(2)
C6 0.032(3) 0.017(2) 0.018(3) 0.0004(17) -0.009(2) -0.0076(19)
C7 0.025(3) 0.015(2) 0.0088(19) 0.0023(16) -0.0071(18) -0.0017(19)
C8 0.026(3) 0.019(2) 0.016(2) 0.004(2) -0.007(2) 0.002(2)
C9 0.021(3) 0.032(3) 0.021(3) 0.001(2) -0.002(2) 0.004(2)
C10 0.030(3) 0.031(3) 0.016(2) -0.004(2) -0.004(2) 0.002(2)
C11 0.023(3) 0.030(3) 0.022(3) -0.003(2) -0.013(2) 0.005(2)
C12 0.017(3) 0.055(4) 0.031(3) -0.005(3) -0.002(2) 0.005(3)
C13 0.029(3) 0.046(3) 0.018(3) 0.002(2) 0.001(2) 0.005(3)
C14 0.034(3) 0.023(3) 0.018(2) 0.0003(19) -0.008(2) -0.015(2)
C15 0.022(3) 0.024(2) 0.026(3) 0.002(2) -0.004(2) -0.006(2)
C16 0.023(3) 0.014(2) 0.024(2) 0.0023(18) -0.001(2) -0.0052(19)
C17 0.026(3) 0.020(2) 0.017(2) -0.0009(19) -0.0064(19) -0.007(2)
C18 0.026(3) 0.023(3) 0.023(2) -0.003(2) -0.006(2) 0.003(2)
C19 0.041(3) 0.014(2) 0.029(3) 0.001(2) -0.015(2) -0.003(2)
C20 0.053(8) 0.066(8) 0.050(7) -0.017(6) -0.012(6) -0.001(7)
C20A 0.053(8) 0.066(8) 0.050(7) -0.017(6) -0.012(6) -0.001(7)
C20B 0.041(11) 0.093(15) 0.047(11) -0.008(12) -0.025(9) 0.000(12)

loop_
_atom_type_symbol
_atom_type_description
_atom_type_scat_dispersion_real
_atom_type_scat_dispersion_imag
_atom_type_scat_source
C C 0.0181 0.0091 'International Tables Vol C Tables 4.2.6.8 and 6.1.1.4'
N N 0.0311 0.0180 'International Tables Vol C Tables 4.2.6.8 and 6.1.1.4'
F F 0.0727 0.0534 'International Tables Vol C Tables 4.2.6.8 and 6.1.1.4'
P P 0.2955 0.4335 'International Tables Vol C Tables 4.2.6.8 and 6.1.1.4'
Br Br -0.6763 1.2805 'International Tables Vol C Tables 4.2.6.8 and 6.1.1.4'
Re Re -5.2083 5.8923 'International Tables Vol C Tables 4.2.6.8 and 6.1.1.4'
Cl Cl 0.3639 0.7018 'International Tables Vol C Tables 4.2.6.8 and 6.1.1.4'
H H 0.0000 0.0000 'International Tables Vol C Tables 4.2.6.8 and 6.1.1.4'

loop_
_geom_angle_atom_site_label_1
_geom_angle_atom_site_label_2
_geom_angle_atom_site_label_3
_geom_angle
_geom_angle_site_symmetry_1
_geom_angle_site_symmetry_3
Cl1 C20 H20C 108.3 . .
Cl1 C20 H20D 108.3 . .
Cl2 C20 Cl1 116.1(9) . .
Cl2 C20 H20C 108.3 . .
Cl2 C20 H20D 108.3 . .
P1 F2B F2 60.3(7) . .
P1 F3 F3A 54.7(6) . 2_755
P1 F3 F3B 58.6(6) . .
P1 F3A F2 63.1(7) . .
P1 F3A F3 59.9(8) . 2_755
P1 F3B F3 55.7(5) . .
F1 P1 F1 179.7(4) . 2_755
F1 P1 F3B 89.5(5) 2_755 .
F1 P1 F3B 90.4(5) . .
F1 P1 F3B 89.5(5) . 2_755
F1 P1 F3B 90.4(5) 2_755 2_755
F2 P1 F1 97.4(5) . .
F2 P1 F1 82.7(5) 2_755 .
F2 P1 F1 97.4(5) 2_755 2_755
F2 P1 F1 82.7(5) . 2_755
F2 P1 F2 142.1(11) 2_755 .
F2 P1 F3 122.3(7) 2_755 .
F2 P1 F3 122.3(7) . 2_755
F2 P1 F3 95.6(6) . .
F2 P1 F3 95.6(6) 2_755 2_755
F2 P1 F3B 169.1(8) . 2_755
F2 P1 F3B 30.5(6) . .
F2 P1 F3B 169.1(8) 2_755 .
F2 P1 F3B 30.5(6) 2_755 2_755
F2 F2A P1 65.4(10) . .
F2 F2A F2B 114.7(16) . 2_755
F2 F3A F3 121.4(11) . 2_755
F2 F3B P1 70.1(12) . .
F2 F3B F3 124.5(14) . .
F2A F2 P1 76.2(10) . .
F2A F2 F2B 17.0(10) . .
F2A F2 F3A 127.0(14) . .
F2A F2B P1 69.4(11) 2_755 .
F2A F2B P1 90(2) . .
F2A F2B F2 121.6(13) 2_755 .
F2A F2B F2 30(2) . .
F2A F2B F2A 148(3) . 2_755
F2A F2B F2B 133(4) . 2_755
F2B P1 F1 99.9(7) 2_755 .
F2B P1 F1 99.9(7) . 2_755
F2B P1 F1 80.4(6) . .
F2B P1 F1 80.4(6) 2_755 2_755
F2B P1 F2 60.1(7) . .
F2B P1 F2 60.1(7) 2_755 2_755
F2B P1 F2 82.8(8) . 2_755
F2B P1 F2 82.8(8) 2_755 .
F2B P1 F2B 32.5(10) 2_755 .
F2B P1 F3 151.3(6) 2_755 2_755
F2B P1 F3 171.3(8) 2_755 .
F2B P1 F3 171.3(8) . 2_755
F2B P1 F3 151.3(6) . .
F2B P1 F3B 87.8(7) . .
F2B P1 F3B 113.2(8) 2_755 .
F2B P1 F3B 113.2(8) . 2_755
F2B P1 F3B 87.8(7) 2_755 2_755
F2B F2 P1 59.6(7) . .
F2B F2A P1 60.4(9) 2_755 .
F2B F2A P1 68(2) . .
F2B F2A F2 133(3) . .
F2B F2A F2B 27(3) . 2_755
F2B F2B P1 73.8(5) 2_755 .
F2B F2B F2 113(2) 2_755 .
F2B F2B F2A 19.4(17) 2_755 2_755
F3 P1 F1 88.7(6) . .
F3 P1 F1 90.9(6) 2_755 .
F3 P1 F1 88.7(6) 2_755 2_755
F3 P1 F1 90.9(6) . 2_755
F3 P1 F3 27.4(8) . 2_755
F3 P1 F3B 93.0(8) . 2_755
F3 P1 F3B 65.7(7) 2_755 2_755
F3 P1 F3B 65.7(7) . .
F3 P1 F3B 93.0(8) 2_755 .
F3 F3 P1 76.3(4) 2_755 .
F3 F3 F3A 21.5(6) 2_755 2_755
F3 F3 F3A 142.6(9) 2_755 .
F3 F3 F3B 134.6(6) 2_755 .
F3 F3A P1 75.8(11) . .
F3 F3A F2 136.7(15) . .
F3 F3A F3 15.9(6) . 2_755
F3A P1 F1 86.1(6) . .
F3A P1 F1 86.1(6) 2_755 2_755
F3A P1 F1 93.7(6) 2_755 .
F3A P1 F1 93.7(6) . 2_755
F3A P1 F2 58.5(8) 2_755 2_755
F3A P1 F2 157.8(10) . 2_755
F3A P1 F2 58.5(8) . .
F3A P1 F2 157.8(10) 2_755 .
F3A P1 F2B 114.2(8) 2_755 2_755
F3A P1 F2B 141.2(9) 2_755 .
F3A P1 F2B 114.2(8) . .
F3A P1 F2B 141.2(9) . 2_755
F3A P1 F3 65.4(9) 2_755 .
F3A P1 F3 38.0(7) . .
F3A P1 F3 38.0(7) 2_755 2_755
F3A P1 F3 65.4(9) . 2_755
F3A P1 F3A 103.4(14) . 2_755
F3A P1 F3B 28.1(6) 2_755 2_755
F3A P1 F3B 130.8(12) . 2_755
F3A P1 F3B 130.8(12) 2_755 .
F3A P1 F3B 28.1(6) . .
F3A F2 P1 58.4(7) . .
F3A F2 F2B 113.7(11) . .
F3A F3 P1 66.3(9) . .
F3A F3 F3A 121.0(14) . 2_755
F3A F3 F3B 113.2(8) 2_755 .
F3A F3 F3B 9.2(10) . .
F3A F3B P1 65.7(13) . .
F3A F3B F2 136(2) . .
F3A F3B F3 12.0(13) . .
F3B P1 F3B 158.7(12) 2_755 .
F3B F2 P1 79.4(13) . .
F3B F2 F2A 141(2) . .
F3B F2 F2B 131.3(17) . .
F3B F2 F3A 21.1(11) . .
F3B F3A P1 86.2(15) . .
F3B F3A F2 23.3(12) . .
F3B F3A F3 159(2) . .
F3B F3A F3 144.4(19) . 2_755
N1 C1 Re1 174.5(4) . .
N1 C8 C9 119.6(5) . .
N2 C2 Re1 177.8(5) . .
N2 C14 C15 119.2(6) . .
N2 C14 C19 120.3(5) . .
N3 Re1 N3 74.3(2) . 2_755
N3 C3 H3 118.5 . .
N3 C3 C4 123.0(5) . .
N3 C7 C6 121.7(5) . .
N3 C7 C7 114.9(3) . 2_755
C1 Re1 N3 89.36(16) . .
C1 Re1 N3 95.24(17) 2_755 .
C1 Re1 N3 95.24(16) . 2_755
C1 Re1 N3 89.36(16) 2_755 2_755
C1 Re1 C1 174.2(2) 2_755 .
C1 N1 C8 174.5(5) . .
C2 Re1 N3 98.69(18) 2_755 .
C2 Re1 N3 172.27(17) 2_755 2_755
C2 Re1 N3 172.27(17) . .
C2 Re1 N3 98.69(18) . 2_755
C2 Re1 C1 87.82(19) . 2_755
C2 Re1 C1 87.82(19) 2_755 .
C2 Re1 C1 88.05(19) . .
C2 Re1 C1 88.05(19) 2_755 2_755
C2 Re1 C2 88.5(3) 2_755 .
C2 N2 C14 166.5(6) . .
C3 N3 Re1 124.2(3) . .
C3 N3 C7 117.8(4) . .
C3 C4 H4 120.7 . .
C3 C4 C5 118.7(5) . .
C4 C3 H3 118.5 . .
C4 C5 H5 120.4 . .
C5 C4 H4 120.7 . .
C5 C6 H6 120.2 . .
C5 C6 C7 119.7(5) . .
C6 C5 C4 119.1(5) . .
C6 C5 H5 120.4 . .
C6 C7 C7 123.4(3) . 2_755
C7 N3 Re1 117.9(3) . .
C7 C6 H6 120.2 . .
C8 C9 H9 120.5 . .
C8 C13 H13 120.0 . .
C9 C10 H10 120.2 . .
C10 C9 C8 119.1(5) . .
C10 C9 H9 120.5 . .
C10 C11 Br1 119.3(4) . .
C10 C11 C12 122.0(5) . .
C11 C10 C9 119.6(5) . .
C11 C10 H10 120.2 . .
C11 C12 H12 120.7 . .
C12 C11 Br1 118.7(4) . .
C12 C13 C8 119.9(5) . .
C12 C13 H13 120.0 . .
C13 C8 N1 119.6(5) . .
C13 C8 C9 120.7(5) . .
C13 C12 C11 118.6(5) . .
C13 C12 H12 120.7 . .
C14 C15 H15 120.6 . .
C14 C19 H19 120.0 . .
C15 C16 H16 120.3 . .
C16 C15 C14 118.8(5) . .
C16 C15 H15 120.6 . .
C16 C17 Br2 118.7(4) . .
C17 C16 C15 119.5(5) . .
C17 C16 H16 120.3 . .
C17 C18 H18 120.2 . .
C17 C18 C19 119.6(5) . .
C18 C17 Br2 119.7(4) . .
C18 C17 C16 121.6(5) . .
C18 C19 C14 119.9(5) . .
C18 C19 H19 120.0 . .
C19 C14 C15 120.6(5) . .
C19 C18 H18 120.2 . .
H20C C20 H20D 107.4 . .
H20A C20B H20B 108.3 . .

loop_
_geom_bond_atom_site_label_1
_geom_bond_atom_site_label_2
_geom_bond_distance
_geom_bond_site_symmetry_2
Re1 N3 2.187(4) .
Re1 N3 2.187(4) 2_755
Re1 C1 2.021(5) 2_755
Re1 C1 2.021(5) .
Re1 C2 1.945(5) .
Re1 C2 1.945(5) 2_755
Br1 C11 1.902(5) .
Br2 C17 1.899(5) .
Cl1 C20 1.786(12) .
Cl2 C20 1.722(12) .
P1 F1 1.597(4) .
P1 F1 1.597(4) 2_755
P1 F2 1.568(12) 2_755
P1 F2 1.568(12) .
P1 F2B 1.557(14) .
P1 F2B 1.557(14) 2_755
P1 F3 1.586(10) .
P1 F3 1.586(10) 2_755
P1 F3A 1.498(13) 2_755
P1 F3A 1.498(13) .
P1 F3B 1.640(11) 2_755
P1 F3B 1.640(11) .
F2 F2A 1.07(2) .
F2 F2B 1.565(19) .
F2 F3A 1.50(2) .
F2 F3B 0.846(16) .
F2A F2B 0.625(16) .
F2A F2B 1.38(2) 2_755
F2B F2A 1.38(2) 2_755
F2B F2B 0.87(3) 2_755
F3 F3 0.75(2) 2_755
F3 F3A 1.67(2) 2_755
F3 F3A 1.007(18) .
F3 F3B 1.750(17) .
F3A F3 1.67(2) 2_755
F3A F3B 0.773(16) .
N1 C1 1.174(7) .
N1 C8 1.387(6) .
N2 C2 1.173(7) .
N2 C14 1.376(7) .
N3 C3 1.339(6) .
N3 C7 1.368(6) .
C3 H3 0.9300 .
C3 C4 1.377(8) .
C4 H4 0.9300 .
C4 C5 1.386(8) .
C5 H5 0.9300 .
C5 C6 1.373(9) .
C6 H6 0.9300 .
C6 C7 1.374(7) .
C7 C7 1.487(10) 2_755
C8 C9 1.396(7) .
C8 C13 1.383(8) .
C9 H9 0.9300 .
C9 C10 1.387(8) .
C10 H10 0.9300 .
C10 C11 1.363(8) .
C11 C12 1.392(8) .
C12 H12 0.9300 .
C12 C13 1.382(8) .
C13 H13 0.9300 .
C14 C15 1.400(8) .
C14 C19 1.387(8) .
C15 H15 0.9300 .
C15 C16 1.392(7) .
C16 H16 0.9300 .
C16 C17 1.387(8) .
C17 C18 1.368(7) .
C18 H18 0.9300 .
C18 C19 1.382(8) .
C19 H19 0.9300 .
C20 H20C 0.9700 .
C20 H20D 0.9700 .
C20B H20A 0.9700 .
C20B H20B 0.9700 .
